data_4516111
loop_
_publ_author_name
'Wheaton, Amelia M.'
'Streep, Michaela E.'
'Ohlhaver, Christopher M.'
'Nicholas, Aaron D.'
'Barnes, Francis H.'
'Patterson, Howard H.'
'Pike, Robert D.'

_publ_section_title
;
 Alkyl Pyridinium Iodocuprate(I) Clusters: Structural Types and Charge
 Transfer Behavior.
;
_journal_issue 11
_journal_name_full 'ACS omega'
_journal_page_first 15281
_journal_page_last 15292
_journal_paper_doi 10.1021/acsomega.8b01986
_journal_volume 3
_journal_year 2018
_chemical_formula_moiety '2(C10 H13 N2), Cu5 I7, C2 H3 N'
_chemical_formula_sum 'C22 H29 Cu5 I7 N5'
_chemical_formula_weight 1569.50
_space_group_crystal_system monoclinic
_space_group_IT_number 14
_space_group_name_Hall '-P 2ybc'
_space_group_name_H-M_alt 'P 1 21/c 1'
_atom_sites_solution_hydrogens geom
_audit_creation_method SHELXL-2014/5
_cell_angle_alpha 90
_cell_angle_beta 104.984(2)
_cell_angle_gamma 90
_cell_formula_units_Z 4
_cell_length_a 14.1523(14)
_cell_length_b 10.6793(11)
_cell_length_c 25.264(3)
_cell_measurement_reflns_used 9931
_cell_measurement_temperature 100(2)
_cell_measurement_theta_max 26.48
_cell_measurement_theta_min 2.42
_cell_volume 3688.5(7)
_computing_cell_refinement 'SAINTPLUS (Bruker AXS, 2004)'
_computing_data_collection 'APEX3 (Bruker AXS, 2015)'
_computing_data_reduction SAINTPLUS
_computing_molecular_graphics 'SHELXLE (Hubschle, 2011)'
_computing_publication_material 'Mercury 3.7 (CCDC, 2016)'
_computing_structure_refinement 'SHELXL-2014/5 (Sheldrick, 2014)'
_computing_structure_solution 'SHELXS97 (Sheldrick, 1997)'
_diffrn_ambient_temperature 100(2)
_diffrn_measured_fraction_theta_full 0.997
_diffrn_measured_fraction_theta_max 0.992
_diffrn_measurement_device_type 'Bruker SMART APEX II CCD'
_diffrn_measurement_method '\w and \y'
_diffrn_radiation_monochromator graphite
_diffrn_radiation_source 'fine-focus sealed tube'
_diffrn_radiation_type MoK\a
_diffrn_radiation_wavelength 0.71073
_diffrn_reflns_av_R_equivalents 0.0213
_diffrn_reflns_av_unetI/netI 0.0129
_diffrn_reflns_Laue_measured_fraction_full 0.997
_diffrn_reflns_Laue_measured_fraction_max 0.992
_diffrn_reflns_limit_h_max 17
_diffrn_reflns_limit_h_min -17
_diffrn_reflns_limit_k_max 13
_diffrn_reflns_limit_k_min -12
_diffrn_reflns_limit_l_max 31
_diffrn_reflns_limit_l_min -31
_diffrn_reflns_number 55696
_diffrn_reflns_point_group_measured_fraction_full 0.997
_diffrn_reflns_point_group_measured_fraction_max 0.992
_diffrn_reflns_theta_full 25.242
_diffrn_reflns_theta_max 26.529
_diffrn_reflns_theta_min 1.490
_exptl_absorpt_coefficient_mu 8.717
_exptl_absorpt_correction_T_max 0.5132
_exptl_absorpt_correction_T_min 0.1625
_exptl_absorpt_correction_type numerical
_exptl_absorpt_process_details 'SADABS (Sheldrick, 2004)'
_exptl_crystal_colour red
_exptl_crystal_density_diffrn 2.826
_exptl_crystal_description prism
_exptl_crystal_F_000 2848
_exptl_crystal_size_max 0.38
_exptl_crystal_size_mid 0.08
_exptl_crystal_size_min 0.06
_refine_diff_density_max 0.755
_refine_diff_density_min -0.660
_refine_diff_density_rms 0.152
_refine_ls_extinction_method none
_refine_ls_goodness_of_fit_ref 1.264
_refine_ls_hydrogen_treatment constr
_refine_ls_matrix_type full
_refine_ls_number_parameters 355
_refine_ls_number_reflns 7615
_refine_ls_number_restraints 321
_refine_ls_restrained_S_all 1.241
_refine_ls_R_factor_all 0.0256
_refine_ls_R_factor_gt 0.0242
_refine_ls_shift/su_max 0.001
_refine_ls_shift/su_mean 0.000
_refine_ls_structure_factor_coef Fsqd
_refine_ls_weighting_details 'w=1/[\s^2^(Fo^2^)+31.6782P] where P=(Fo^2^+2Fc^2^)/3'
_refine_ls_weighting_scheme calc
_refine_ls_wR_factor_gt 0.0522
_refine_ls_wR_factor_ref 0.0526
_reflns_Friedel_coverage 0.000
_reflns_number_gt 7316
_reflns_number_total 7615
_reflns_threshold_expression 'I > 2\s(I)'
_cod_data_source_file ao8b01986_si_002.cif
_cod_data_source_block mo_RDP645_0m_a
_cod_original_sg_symbol_H-M 'P 21/c'
_cod_database_code 4516111
_shelx_space_group_comment
;
The symmetry employed for this shelxl refinement is uniquely defined
by the following loop, which should always be used as a source of
symmetry information in preference to the above space-group names.
They are only intended as comments.
;
_shelxl_version_number 2014/5

loop_
_space_group_symop_operation_xyz
'x, y, z'
'-x, y+1/2, -z+1/2'
'-x, -y, -z'
'x, -y-1/2, z-1/2'

loop_
_atom_site_label
_atom_site_type_symbol
_atom_site_fract_x
_atom_site_fract_y
_atom_site_fract_z
_atom_site_U_iso_or_equiv
_atom_site_adp_type
_atom_site_occupancy
_atom_site_site_symmetry_order
_atom_site_calc_flag
_atom_site_refinement_flags_posn
_atom_site_refinement_flags_adp
I1 I 0.41863(2) 0.10707(3) 0.16541(2) 0.01442(7) Uani 1 1 d . U
I2 I 0.36250(2) 0.35168(3) 0.27171(2) 0.01243(7) Uani 1 1 d . U
I3 I 0.24317(2) 0.42808(3) 0.08844(2) 0.01416(7) Uani 1 1 d . U
I4 I 0.09131(2) 0.53912(3) 0.21733(2) 0.01820(7) Uani 1 1 d . U
I5 I 0.34057(2) 0.74704(3) 0.19934(2) 0.01237(7) Uani 1 1 d . U
I6 I 0.30693(2) 0.66760(3) 0.37148(2) 0.01650(7) Uani 1 1 d . U
I7 I 0.45340(2) 0.98458(3) 0.33214(2) 0.01280(7) Uani 1 1 d . U
Cu1 Cu 0.38844(5) 0.35146(6) 0.17028(3) 0.01560(13) Uani 1 1 d . U
Cu2 Cu 0.24597(5) 0.53631(7) 0.17829(3) 0.02269(15) Uani 1 1 d . U
Cu3 Cu 0.44952(5) 0.55152(6) 0.24113(2) 0.01573(13) Uani 1 1 d . U
Cu4 Cu 0.26737(5) 0.55230(7) 0.28171(3) 0.02400(15) Uani 1 1 d . U
Cu5 Cu 0.41764(5) 0.74330(6) 0.30811(3) 0.01669(13) Uani 1 1 d . U
N1 N 0.1313(3) 0.0855(4) 0.20324(17) 0.0166(9) Uani 1 1 d . U
N2 N 0.1970(4) 0.2839(5) 0.3772(2) 0.0292(11) Uani 1 1 d . U
C1 C 0.1463(3) 0.1665(5) 0.2452(2) 0.0150(10) Uani 1 1 d . U
H1 H 0.1403 0.2540 0.2382 0.018 Uiso 1 1 calc R U
C2 C 0.1706(4) 0.1230(5) 0.2985(2) 0.0174(10) Uani 1 1 d . U
C3 C 0.1805(4) -0.0052(5) 0.3086(2) 0.0175(10) Uani 1 1 d . U
H3 H 0.1990 -0.0363 0.3450 0.021 Uiso 1 1 calc R U
C4 C 0.1630(4) -0.0861(5) 0.2646(2) 0.0192(11) Uani 1 1 d . U
H4 H 0.1678 -0.1739 0.2706 0.023 Uiso 1 1 calc R U
C5 C 0.1383(4) -0.0395(5) 0.2117(2) 0.0195(10) Uani 1 1 d . U
H5 H 0.1264 -0.0952 0.1814 0.023 Uiso 1 1 calc R U
C6 C 0.1862(4) 0.2130(5) 0.3428(2) 0.0213(11) Uani 1 1 d . U
C7 C 0.1068(4) 0.1360(5) 0.1462(2) 0.0206(11) Uani 1 1 d . U
H7A H 0.1145 0.0687 0.1208 0.025 Uiso 1 1 calc R U
H7AB H 0.1533 0.2038 0.1440 0.025 Uiso 1 1 calc R U
C8 C 0.0033(4) 0.1867(6) 0.1286(2) 0.0220(11) Uani 1 1 d . U
H8A H -0.0060 0.2512 0.1549 0.026 Uiso 1 1 calc R U
H8AB H -0.0438 0.1181 0.1284 0.026 Uiso 1 1 calc R U
C9 C -0.0163(4) 0.2442(6) 0.0711(2) 0.0240(12) Uani 1 1 d . U
H9A H 0.0341 0.3084 0.0710 0.029 Uiso 1 1 calc R U
H9AB H -0.0101 0.1780 0.0447 0.029 Uiso 1 1 calc R U
C10 C -0.1165(4) 0.3037(6) 0.0520(2) 0.0284(13) Uani 1 1 d . U
H10A H -0.1229 0.3446 0.0166 0.043 Uiso 1 1 calc R U
H10B H -0.1247 0.3661 0.0790 0.043 Uiso 1 1 calc R U
H10C H -0.1669 0.2390 0.0483 0.043 Uiso 1 1 calc R U
N3 N 0.4308(3) 0.2763(4) 0.48528(17) 0.0144(8) Uani 1 1 d . U
N4 N 0.6905(4) -0.0132(5) 0.55438(19) 0.0252(10) Uani 1 1 d . U
C11 C 0.4967(4) 0.1976(5) 0.5164(2) 0.0163(10) Uani 1 1 d . U
H11 H 0.4901 0.1727 0.5514 0.020 Uiso 1 1 calc R U
C12 C 0.5742(4) 0.1527(5) 0.4975(2) 0.0158(10) Uani 1 1 d . U
C13 C 0.5857(4) 0.1921(5) 0.4470(2) 0.0190(10) Uani 1 1 d . U
H13 H 0.6384 0.1621 0.4337 0.023 Uiso 1 1 calc R U
C14 C 0.5178(4) 0.2769(5) 0.4163(2) 0.0179(10) Uani 1 1 d . U
H14 H 0.5250 0.3070 0.3822 0.022 Uiso 1 1 calc R U
C15 C 0.4405(4) 0.3163(5) 0.4358(2) 0.0153(10) Uani 1 1 d . U
H15 H 0.3934 0.3721 0.4146 0.018 Uiso 1 1 calc R U
C16 C 0.6394(4) 0.0625(5) 0.5300(2) 0.0180(10) Uani 1 1 d . U
C17 C 0.3440(4) 0.3178(5) 0.5039(2) 0.0176(10) Uani 1 1 d . U
H17A H 0.3461 0.2781 0.5396 0.021 Uiso 1 1 calc R U
H17B H 0.2838 0.2891 0.4771 0.021 Uiso 1 1 calc R U
C18 C 0.3398(4) 0.4579(5) 0.5099(2) 0.0222(11) Uani 1 1 d . U
H18A H 0.3372 0.4976 0.4741 0.027 Uiso 1 1 calc R U
H18B H 0.4002 0.4867 0.5364 0.027 Uiso 1 1 calc R U
C19 C 0.2505(4) 0.5004(6) 0.5295(2) 0.0251(12) Uani 1 1 d . U
H19A H 0.2566 0.4668 0.5667 0.030 Uiso 1 1 calc R U
H19B H 0.2511 0.5929 0.5320 0.030 Uiso 1 1 calc R U
C20 C 0.1537(5) 0.4596(7) 0.4929(3) 0.0357(15) Uani 1 1 d . U
H20A H 0.1497 0.4846 0.4550 0.054 Uiso 1 1 calc R U
H20B H 0.1005 0.4993 0.5050 0.054 Uiso 1 1 calc R U
H20C H 0.1478 0.3684 0.4948 0.054 Uiso 1 1 calc R U
N5 N -0.0721(5) 0.3325(6) 0.4123(2) 0.0404(14) Uani 1 1 d . U
C21 C -0.0297(5) 0.2416(6) 0.4237(2) 0.0306(13) Uani 1 1 d . U
C22 C 0.0240(5) 0.1248(6) 0.4391(2) 0.0286(13) Uani 1 1 d . U
H22A H 0.0799 0.1223 0.4229 0.043 Uiso 1 1 calc R U
H22B H -0.0193 0.0537 0.4256 0.043 Uiso 1 1 calc R U
H22C H 0.0476 0.1200 0.4791 0.043 Uiso 1 1 calc R U

loop_
_atom_site_aniso_label
_atom_site_aniso_U_11
_atom_site_aniso_U_22
_atom_site_aniso_U_33
_atom_site_aniso_U_23
_atom_site_aniso_U_13
_atom_site_aniso_U_12
I1 0.01676(15) 0.01193(15) 0.01224(15) -0.00109(12) -0.00045(12) 0.00074(12)
I2 0.01365(15) 0.01218(15) 0.01214(14) 0.00047(11) 0.00458(11) 0.00011(11)
I3 0.01457(15) 0.01526(16) 0.01130(14) -0.00131(12) 0.00092(12) 0.00011(12)
I4 0.01158(15) 0.02196(18) 0.02142(17) -0.00026(13) 0.00490(13) 0.00058(12)
I5 0.01348(15) 0.01228(15) 0.01139(14) -0.00040(11) 0.00329(11) 0.00044(11)
I6 0.02398(17) 0.01552(16) 0.01215(15) -0.00130(12) 0.00854(13) -0.00201(13)
I7 0.01332(15) 0.01215(15) 0.01356(15) -0.00169(11) 0.00463(12) -0.00094(11)
Cu1 0.0173(3) 0.0139(3) 0.0145(3) 0.0002(2) 0.0022(2) -0.0003(2)
Cu2 0.0223(3) 0.0283(4) 0.0201(3) -0.0090(3) 0.0101(3) -0.0081(3)
Cu3 0.0193(3) 0.0143(3) 0.0131(3) -0.0006(2) 0.0034(2) 0.0002(2)
Cu4 0.0236(3) 0.0267(4) 0.0182(3) -0.0080(3) -0.0008(3) 0.0081(3)
Cu5 0.0214(3) 0.0143(3) 0.0154(3) -0.0006(2) 0.0066(3) -0.0007(2)
N1 0.015(2) 0.020(2) 0.0158(19) -0.0005(16) 0.0059(16) 0.0012(16)
N2 0.040(3) 0.027(3) 0.019(2) -0.0030(19) 0.007(2) -0.003(2)
C1 0.010(2) 0.017(2) 0.016(2) 0.0010(17) 0.0016(17) -0.0020(18)
C2 0.012(2) 0.023(2) 0.017(2) 0.0007(18) 0.0027(18) -0.0018(18)
C3 0.012(2) 0.021(2) 0.019(2) 0.0035(18) 0.0055(19) 0.0012(18)
C4 0.017(3) 0.019(3) 0.020(2) 0.0038(19) 0.0023(19) 0.0059(19)
C5 0.015(2) 0.023(3) 0.020(2) -0.0018(19) 0.0036(19) 0.0037(19)
C6 0.023(3) 0.022(3) 0.017(2) 0.0030(19) 0.003(2) -0.001(2)
C7 0.022(3) 0.025(3) 0.014(2) 0.003(2) 0.0040(19) 0.000(2)
C8 0.019(3) 0.026(3) 0.019(3) 0.004(2) 0.002(2) -0.002(2)
C9 0.023(3) 0.032(3) 0.017(3) 0.002(2) 0.005(2) -0.002(2)
C10 0.025(3) 0.036(3) 0.024(3) 0.008(3) 0.007(2) 0.001(2)
N3 0.0154(19) 0.016(2) 0.0112(18) -0.0006(15) 0.0024(15) -0.0027(16)
N4 0.027(2) 0.026(3) 0.020(2) 0.0019(19) 0.0028(19) 0.005(2)
C11 0.017(2) 0.017(2) 0.012(2) 0.0006(18) -0.0002(18) -0.0031(18)
C12 0.017(2) 0.014(2) 0.015(2) -0.0042(17) 0.0000(17) -0.0042(18)
C13 0.021(2) 0.016(2) 0.020(2) -0.0043(19) 0.0055(19) -0.0036(19)
C14 0.023(2) 0.019(3) 0.012(2) -0.0032(19) 0.0049(19) -0.002(2)
C15 0.017(2) 0.016(2) 0.011(2) -0.0004(17) 0.0003(18) -0.0017(18)
C16 0.022(2) 0.018(2) 0.014(2) -0.0023(18) 0.0035(19) -0.0014(19)
C17 0.017(2) 0.021(3) 0.016(2) 0.0038(19) 0.0054(19) 0.0013(19)
C18 0.025(3) 0.020(3) 0.023(3) -0.002(2) 0.009(2) -0.002(2)
C19 0.026(3) 0.030(3) 0.019(3) 0.002(2) 0.006(2) 0.010(2)
C20 0.027(3) 0.045(4) 0.033(3) -0.003(3) 0.003(3) 0.014(3)
N5 0.054(4) 0.036(3) 0.026(3) 0.000(2) 0.001(3) 0.003(3)
C21 0.039(3) 0.034(3) 0.017(3) -0.004(2) 0.004(2) -0.002(2)
C22 0.032(3) 0.031(3) 0.022(3) 0.003(2) 0.006(2) -0.001(2)

loop_
_atom_type_symbol
_atom_type_description
_atom_type_scat_dispersion_real
_atom_type_scat_dispersion_imag
_atom_type_scat_source
C C 0.0033 0.0016 'International Tables Vol C Tables 4.2.6.8 and 6.1.1.4'
H H 0.0000 0.0000 'International Tables Vol C Tables 4.2.6.8 and 6.1.1.4'
Cu Cu 0.3201 1.2651 'International Tables Vol C Tables 4.2.6.8 and 6.1.1.4'
I I -0.4742 1.8119 'International Tables Vol C Tables 4.2.6.8 and 6.1.1.4'
N N 0.0061 0.0033 'International Tables Vol C Tables 4.2.6.8 and 6.1.1.4'

loop_
_geom_angle_atom_site_label_1
_geom_angle_atom_site_label_2
_geom_angle_atom_site_label_3
_geom_angle
_geom_angle_site_symmetry_1
_geom_angle_site_symmetry_3
Cu1 I1 Cu3 105.17(2) . 2_645
Cu1 I1 Cu5 65.93(2) . 2_645
Cu3 I1 Cu5 62.41(2) 2_645 2_645
Cu4 I2 Cu3 69.90(2) . .
Cu4 I2 Cu1 107.36(2) . .
Cu3 I2 Cu1 62.47(2) . .
Cu2 I3 Cu1 67.16(2) . .
Cu4 I4 Cu2 58.58(2) . .
Cu2 I5 Cu3 67.37(2) . .
Cu2 I5 Cu5 104.36(2) . .
Cu3 I5 Cu5 62.55(2) . .
Cu4 I6 Cu5 68.37(2) . .
Cu5 I7 Cu1 65.82(2) . 2_655
Cu5 I7 Cu3 101.66(2) . 2_655
Cu1 I7 Cu3 62.72(2) 2_655 2_655
I3 Cu1 I1 111.76(2) . .
I3 Cu1 I7 107.76(2) . 2_645
I1 Cu1 I7 112.17(2) . 2_645
I3 Cu1 I2 118.48(3) . .
I1 Cu1 I2 96.24(2) . .
I7 Cu1 I2 110.17(2) 2_645 .
I3 Cu1 Cu3 108.41(3) . .
I1 Cu1 Cu3 139.43(3) . .
I7 Cu1 Cu3 58.76(2) 2_645 .
I2 Cu1 Cu3 58.68(2) . .
I3 Cu1 Cu2 54.72(2) . .
I1 Cu1 Cu2 143.67(3) . .
I7 Cu1 Cu2 104.15(3) 2_645 .
I2 Cu1 Cu2 70.08(2) . .
Cu3 Cu1 Cu2 62.10(2) . .
I3 Cu1 Cu5 141.17(3) . 2_645
I1 Cu1 Cu5 57.333(19) . 2_645
I7 Cu1 Cu5 57.09(2) 2_645 2_645
I2 Cu1 Cu5 100.22(2) . 2_645
Cu3 Cu1 Cu5 93.64(3) . 2_645
Cu2 Cu1 Cu5 155.64(3) . 2_645
I3 Cu2 Cu4 156.14(4) . .
I3 Cu2 I5 117.70(3) . .
Cu4 Cu2 I5 79.32(3) . .
I3 Cu2 I4 121.32(3) . .
Cu4 Cu2 I4 60.33(2) . .
I5 Cu2 I4 110.39(3) . .
I3 Cu2 Cu1 58.12(2) . .
Cu4 Cu2 Cu1 102.62(3) . .
I5 Cu2 Cu1 106.02(3) . .
I4 Cu2 Cu1 134.84(3) . .
I3 Cu2 Cu3 107.31(3) . .
Cu4 Cu2 Cu3 66.43(3) . .
I5 Cu2 Cu3 57.06(2) . .
I4 Cu2 Cu3 126.75(3) . .
Cu1 Cu2 Cu3 57.46(2) . .
I5 Cu3 I1 112.29(2) . 2_655
I5 Cu3 I7 106.58(2) . 2_645
I1 Cu3 I7 107.76(3) 2_655 2_645
I5 Cu3 I2 118.69(3) . .
I1 Cu3 I2 100.98(2) 2_655 .
I7 Cu3 I2 110.13(2) 2_645 .
I5 Cu3 Cu5 59.33(2) . .
I1 Cu3 Cu5 58.80(2) 2_655 .
I7 Cu3 Cu5 144.69(3) 2_645 .
I2 Cu3 Cu5 104.70(3) . .
I5 Cu3 Cu1 107.31(3) . .
I1 Cu3 Cu1 140.40(3) 2_655 .
I7 Cu3 Cu1 58.53(2) 2_645 .
I2 Cu3 Cu1 58.86(2) . .
Cu5 Cu3 Cu1 152.95(3) . .
I5 Cu3 Cu2 55.57(2) . .
I1 Cu3 Cu2 149.44(3) 2_655 .
I7 Cu3 Cu2 102.75(3) 2_645 .
I2 Cu3 Cu2 69.43(2) . .
Cu5 Cu3 Cu2 94.59(3) . .
Cu1 Cu3 Cu2 60.44(2) . .
I5 Cu3 Cu4 70.85(2) . .
I1 Cu3 Cu4 99.35(2) 2_655 .
I7 Cu3 Cu4 151.11(3) 2_645 .
I2 Cu3 Cu4 53.51(2) . .
Cu5 Cu3 Cu4 60.02(2) . .
Cu1 Cu3 Cu4 94.03(3) . .
Cu2 Cu3 Cu4 51.12(2) . .
I6 Cu4 Cu2 153.47(4) . .
I6 Cu4 I2 119.70(3) . .
Cu2 Cu4 I2 76.78(3) . .
I6 Cu4 I4 122.97(3) . .
Cu2 Cu4 I4 61.10(2) . .
I2 Cu4 I4 109.49(3) . .
I6 Cu4 Cu5 57.88(2) . .
Cu2 Cu4 Cu5 99.68(3) . .
I2 Cu4 Cu5 103.70(3) . .
I4 Cu4 Cu5 135.14(3) . .
I6 Cu4 Cu3 107.34(3) . .
Cu2 Cu4 Cu3 62.45(2) . .
I2 Cu4 Cu3 56.59(2) . .
I4 Cu4 Cu3 123.55(3) . .
Cu5 Cu4 Cu3 55.81(2) . .
I6 Cu5 I7 105.39(2) . .
I6 Cu5 I1 107.09(2) . 2_655
I7 Cu5 I1 111.61(3) . 2_655
I6 Cu5 I5 118.56(3) . .
I7 Cu5 I5 102.83(2) . .
I1 Cu5 I5 111.19(2) 2_655 .
I6 Cu5 Cu3 111.13(3) . .
I7 Cu5 Cu3 143.46(3) . .
I1 Cu5 Cu3 58.79(2) 2_655 .
I5 Cu5 Cu3 58.12(2) . .
I6 Cu5 Cu1 133.62(3) . 2_655
I7 Cu5 Cu1 57.092(19) . 2_655
I1 Cu5 Cu1 56.74(2) 2_655 2_655
I5 Cu5 Cu1 107.56(3) . 2_655
Cu3 Cu5 Cu1 96.55(3) . 2_655
I6 Cu5 Cu4 53.75(2) . .
I7 Cu5 Cu4 144.86(3) . .
I1 Cu5 Cu4 102.23(3) 2_655 .
I5 Cu5 Cu4 72.22(2) . .
Cu3 Cu5 Cu4 64.16(2) . .
Cu1 Cu5 Cu4 158.04(3) 2_655 .
C1 N1 C5 121.4(5) . .
C1 N1 C7 118.6(4) . .
C5 N1 C7 120.0(4) . .
N1 C1 C2 120.1(5) . .
N1 C1 H1 119.9 . .
C2 C1 H1 119.9 . .
C1 C2 C3 119.7(5) . .
C1 C2 C6 118.7(5) . .
C3 C2 C6 121.6(5) . .
C4 C3 C2 118.7(5) . .
C4 C3 H3 120.6 . .
C2 C3 H3 120.6 . .
C3 C4 C5 120.1(5) . .
C3 C4 H4 120.0 . .
C5 C4 H4 120.0 . .
N1 C5 C4 119.9(5) . .
N1 C5 H5 120.0 . .
C4 C5 H5 120.0 . .
N2 C6 C2 179.0(7) . .
N1 C7 C8 112.2(4) . .
N1 C7 H7A 109.2 . .
C8 C7 H7A 109.2 . .
N1 C7 H7AB 109.2 . .
C8 C7 H7AB 109.2 . .
H7A C7 H7AB 107.9 . .
C7 C8 C9 110.2(5) . .
C7 C8 H8A 109.6 . .
C9 C8 H8A 109.6 . .
C7 C8 H8AB 109.6 . .
C9 C8 H8AB 109.6 . .
H8A C8 H8AB 108.1 . .
C10 C9 C8 113.1(5) . .
C10 C9 H9A 108.9 . .
C8 C9 H9A 108.9 . .
C10 C9 H9AB 108.9 . .
C8 C9 H9AB 108.9 . .
H9A C9 H9AB 107.8 . .
C9 C10 H10A 109.5 . .
C9 C10 H10B 109.5 . .
H10A C10 H10B 109.5 . .
C9 C10 H10C 109.5 . .
H10A C10 H10C 109.5 . .
H10B C10 H10C 109.5 . .
C11 N3 C15 120.9(4) . .
C11 N3 C17 120.2(4) . .
C15 N3 C17 118.9(4) . .
N3 C11 C12 120.2(5) . .
N3 C11 H11 119.9 . .
C12 C11 H11 119.9 . .
C13 C12 C11 120.0(5) . .
C13 C12 C16 121.1(5) . .
C11 C12 C16 118.8(5) . .
C12 C13 C14 118.6(5) . .
C12 C13 H13 120.7 . .
C14 C13 H13 120.7 . .
C15 C14 C13 119.6(5) . .
C15 C14 H14 120.2 . .
C13 C14 H14 120.2 . .
N3 C15 C14 120.7(5) . .
N3 C15 H15 119.6 . .
C14 C15 H15 119.6 . .
N4 C16 C12 177.3(6) . .
N3 C17 C18 112.6(4) . .
N3 C17 H17A 109.1 . .
C18 C17 H17A 109.1 . .
N3 C17 H17B 109.1 . .
C18 C17 H17B 109.1 . .
H17A C17 H17B 107.8 . .
C17 C18 C19 112.5(5) . .
C17 C18 H18A 109.1 . .
C19 C18 H18A 109.1 . .
C17 C18 H18B 109.1 . .
C19 C18 H18B 109.1 . .
H18A C18 H18B 107.8 . .
C20 C19 C18 114.2(5) . .
C20 C19 H19A 108.7 . .
C18 C19 H19A 108.7 . .
C20 C19 H19B 108.7 . .
C18 C19 H19B 108.7 . .
H19A C19 H19B 107.6 . .
C19 C20 H20A 109.5 . .
C19 C20 H20B 109.5 . .
H20A C20 H20B 109.5 . .
C19 C20 H20C 109.5 . .
H20A C20 H20C 109.5 . .
H20B C20 H20C 109.5 . .
N5 C21 C22 179.2(7) . .
C21 C22 H22A 109.5 . .
C21 C22 H22B 109.5 . .
H22A C22 H22B 109.5 . .
C21 C22 H22C 109.5 . .
H22A C22 H22C 109.5 . .
H22B C22 H22C 109.5 . .

loop_
_geom_bond_atom_site_label_1
_geom_bond_atom_site_label_2
_geom_bond_distance
_geom_bond_site_symmetry_2
I1 Cu1 2.6527(8) .
I1 Cu3 2.6702(7) 2_645
I1 Cu5 2.6706(8) 2_645
I2 Cu4 2.5773(8) .
I2 Cu3 2.6759(7) .
I2 Cu1 2.6810(7) .
I3 Cu2 2.5386(8) .
I3 Cu1 2.6408(7) .
I4 Cu4 2.6033(8) .
I4 Cu2 2.6231(8) .
I5 Cu2 2.6022(8) .
I5 Cu3 2.6476(7) .
I5 Cu5 2.6819(7) .
I6 Cu4 2.5135(8) .
I6 Cu5 2.6399(7) .
I7 Cu5 2.6656(8) .
I7 Cu1 2.6656(7) 2_655
I7 Cu3 2.6723(7) 2_655
Cu1 I7 2.6657(7) 2_645
Cu1 Cu3 2.7778(9) .
Cu1 Cu2 2.8660(10) .
Cu1 Cu5 2.8965(9) 2_645
Cu2 Cu4 2.5569(10) .
Cu2 Cu3 2.9120(10) .
Cu3 I1 2.6703(7) 2_655
Cu3 I7 2.6723(7) 2_645
Cu3 Cu5 2.7669(9) .
Cu3 Cu4 3.0104(10) .
Cu4 Cu5 2.8974(10) .
Cu5 I1 2.6706(7) 2_655
Cu5 Cu1 2.8965(9) 2_655
N1 C1 1.342(7) .
N1 C5 1.351(7) .
N1 C7 1.492(6) .
N2 C6 1.133(7) .
C1 C2 1.383(7) .
C1 H1 0.9500 .
C2 C3 1.393(8) .
C2 C6 1.448(8) .
C3 C4 1.378(8) .
C3 H3 0.9500 .
C4 C5 1.383(7) .
C4 H4 0.9500 .
C5 H5 0.9500 .
C7 C8 1.516(7) .
C7 H7A 0.9900 .
C7 H7AB 0.9900 .
C8 C9 1.535(7) .
C8 H8A 0.9900 .
C8 H8AB 0.9900 .
C9 C10 1.515(8) .
C9 H9A 0.9900 .
C9 H9AB 0.9900 .
C10 H10A 0.9800 .
C10 H10B 0.9800 .
C10 H10C 0.9800 .
N3 C11 1.347(7) .
N3 C15 1.360(6) .
N3 C17 1.491(6) .
N4 C16 1.152(7) .
C11 C12 1.391(7) .
C11 H11 0.9500 .
C12 C13 1.390(7) .
C12 C16 1.436(7) .
C13 C14 1.400(8) .
C13 H13 0.9500 .
C14 C15 1.377(7) .
C14 H14 0.9500 .
C15 H15 0.9500 .
C17 C18 1.506(8) .
C17 H17A 0.9900 .
C17 H17B 0.9900 .
C18 C19 1.541(7) .
C18 H18A 0.9900 .
C18 H18B 0.9900 .
C19 C20 1.505(8) .
C19 H19A 0.9900 .
C19 H19B 0.9900 .
C20 H20A 0.9800 .
C20 H20B 0.9800 .
C20 H20C 0.9800 .
N5 C21 1.139(9) .
C21 C22 1.460(9) .
C22 H22A 0.9800 .
C22 H22B 0.9800 .
C22 H22C 0.9800 .

loop_
_geom_hbond_atom_site_label_D
_geom_hbond_atom_site_label_H
_geom_hbond_atom_site_label_A
_geom_hbond_distance_DH
_geom_hbond_distance_HA
_geom_hbond_distance_DA
_geom_hbond_angle_DHA
_geom_hbond_site_symmetry_A
C1 H1 I4 0.95 3.14 4.080(5) 172.1 .
C4 H4 I6 0.95 3.26 3.939(5) 129.9 1_545
C5 H5 N5 0.95 2.42 3.324(8) 159.1 2_545
C7 H7A N5 0.99 2.68 3.544(8) 146.5 2_545
C7 H7AB I3 0.99 3.20 4.128(6) 156.6 .
C11 H11 I7 0.95 3.30 4.187(5) 155.8 3_666
C14 H14 I2 0.95 3.16 3.829(5) 128.9 .
C14 H14 I5 0.95 3.21 3.960(5) 137.3 2_645
C17 H17A I1 0.99 3.31 4.023(5) 130.1 4_566
C17 H17A I3 0.99 3.07 3.883(5) 140.2 4_566
C17 H17B N2 0.99 2.51 3.356(7) 143.7 .
C18 H18A I6 0.99 3.10 4.076(6) 167.9 .

loop_
_geom_torsion_atom_site_label_1
_geom_torsion_atom_site_label_2
_geom_torsion_atom_site_label_3
_geom_torsion_atom_site_label_4
_geom_torsion
C5 N1 C1 C2 0.6(7)
C7 N1 C1 C2 -179.0(4)
N1 C1 C2 C3 0.8(7)
N1 C1 C2 C6 -179.9(5)
C1 C2 C3 C4 -1.8(8)
C6 C2 C3 C4 178.9(5)
C2 C3 C4 C5 1.5(8)
C1 N1 C5 C4 -0.9(8)
C7 N1 C5 C4 178.7(5)
C3 C4 C5 N1 -0.2(8)
C1 N1 C7 C8 -73.2(6)
C5 N1 C7 C8 107.1(6)
N1 C7 C8 C9 176.8(5)
C7 C8 C9 C10 -176.6(5)
C15 N3 C11 C12 -2.1(7)
C17 N3 C11 C12 176.0(5)
N3 C11 C12 C13 2.0(8)
N3 C11 C12 C16 -175.9(5)
C11 C12 C13 C14 -0.1(8)
C16 C12 C13 C14 177.7(5)
C12 C13 C14 C15 -1.7(8)
C11 N3 C15 C14 0.3(7)
C17 N3 C15 C14 -177.8(5)
C13 C14 C15 N3 1.7(8)
C11 N3 C17 C18 120.7(5)
C15 N3 C17 C18 -61.2(6)
N3 C17 C18 C19 -179.6(4)
C17 C18 C19 C20 -57.6(7)
